data_4031772
loop_
_publ_author_name
'Cheng, Yi An'
'Yu, Wesley Zongrong'
'Yeung, Ying-Yeung'

_publ_section_title
;
 An unexpected Bromolactamization of Olefinic Amides Using a
 Three-Component Co-catalyst System.
;
_journal_issue 2
_journal_name_full 'The Journal of organic chemistry'
_journal_page_first 545
_journal_page_last 552
_journal_paper_doi 10.1021/acs.joc.5b02390
_journal_volume 81
_journal_year 2016
_chemical_formula_sum 'C17 H16 Br N O3 S'
_chemical_formula_weight 394.28
_chemical_name_systematic
; 
 ? 
;
_space_group_crystal_system monoclinic
_space_group_IT_number 14
_space_group_name_Hall '-P 2yn'
_space_group_name_H-M_alt 'P 1 21/n 1'
_symmetry_space_group_name_Hall '-P 2yn'
_symmetry_space_group_name_H-M 'P 1 21/n 1'
_atom_sites_solution_hydrogens geom
_audit_creation_method SHELXL-2013
_cell_angle_alpha 90
_cell_angle_beta 106.504(12)
_cell_angle_gamma 90
_cell_formula_units_Z 4
_cell_length_a 16.660(9)
_cell_length_b 6.124(4)
_cell_length_c 17.274(10)
_cell_measurement_reflns_used 899
_cell_measurement_temperature 100(2)
_cell_measurement_theta_max 27.19
_cell_measurement_theta_min 3.65
_cell_volume 1689.8(17)
_computing_cell_refinement 'Bruker SMART'
_computing_data_collection 'Bruker SMART'
_computing_data_reduction 'Bruker SAINT'
_computing_molecular_graphics 'Bruker SHELXTL'
_computing_publication_material 'Bruker SHELXTL'
_computing_structure_refinement 'SHELXL-2013 (Sheldrick, 2013)'
_computing_structure_solution 'Bruker SHELXTL'
_diffrn_ambient_temperature 100(2)
_diffrn_measured_fraction_theta_full 0.999
_diffrn_measured_fraction_theta_max 0.994
_diffrn_measurement_device_type 'CCD area detector'
_diffrn_measurement_method 'phi and omega scans'
_diffrn_radiation_type MoK\a
_diffrn_radiation_wavelength 0.71073
_diffrn_reflns_av_R_equivalents 0.0498
_diffrn_reflns_av_unetI/netI 0.0557
_diffrn_reflns_laue_measured_fraction_full 0.999
_diffrn_reflns_laue_measured_fraction_max 0.994
_diffrn_reflns_limit_h_max 21
_diffrn_reflns_limit_h_min -21
_diffrn_reflns_limit_k_max 7
_diffrn_reflns_limit_k_min -7
_diffrn_reflns_limit_l_max 14
_diffrn_reflns_limit_l_min -22
_diffrn_reflns_number 11767
_diffrn_reflns_point_group_measured_fraction_full 0.999
_diffrn_reflns_point_group_measured_fraction_max 0.994
_diffrn_reflns_theta_full 25.242
_diffrn_reflns_theta_max 27.476
_diffrn_reflns_theta_min 2.007
_exptl_absorpt_coefficient_mu 2.569
_exptl_absorpt_correction_T_max 0.7898
_exptl_absorpt_correction_T_min 0.5491
_exptl_absorpt_correction_type multi-scan
_exptl_absorpt_process_details 'Sadabs, (Sheldrick 2008)'
_exptl_crystal_colour Colourless
_exptl_crystal_density_diffrn 1.550
_exptl_crystal_density_meas ?
_exptl_crystal_description Block
_exptl_crystal_F_000 800
_exptl_crystal_size_max 0.800
_exptl_crystal_size_mid 0.240
_exptl_crystal_size_min 0.100
_refine_diff_density_max 0.877
_refine_diff_density_min -0.391
_refine_diff_density_rms 0.098
_refine_ls_extinction_method none
_refine_ls_goodness_of_fit_ref 1.041
_refine_ls_hydrogen_treatment constr
_refine_ls_matrix_type full
_refine_ls_number_parameters 209
_refine_ls_number_reflns 3848
_refine_ls_number_restraints 0
_refine_ls_restrained_S_all 1.041
_refine_ls_R_factor_all 0.0461
_refine_ls_R_factor_gt 0.0404
_refine_ls_shift/su_max 0.003
_refine_ls_shift/su_mean 0.000
_refine_ls_structure_factor_coef Fsqd
_refine_ls_weighting_details 'w=1/[\s^2^(Fo^2^)+(0.0701P)^2^+0.1350P] where P=(Fo^2^+2Fc^2^)/3'
_refine_ls_weighting_scheme calc
_refine_ls_wR_factor_gt 0.1098
_refine_ls_wR_factor_ref 0.1140
_reflns_Friedel_coverage 0.000
_reflns_number_gt 3361
_reflns_number_total 3848
_reflns_threshold_expression 'I > 2\s(I)'
_cod_data_source_file jo5b02390_si_001.cif
_cod_data_source_block D516
_cod_depositor_comments
;
The following automatic conversions were performed:

'_exptl_absorpt_correction_type' value 'Multi-scan' changed to
'multi-scan' according to
/usr/data/users/saulius/crontab/automatic-downloads/rss-feeds/ACS/lib/dictionaries/cif_core.dic
dictionary named 'cif_core.dic' version 2.4.2 from 2011-04-26.

'_exptl_crystal_density_meas' value 'Not Measured' was changed to '?'
- the value is perceived as not measured.

Automatic conversion script
Id: cif_fix_values 4268 2015-11-12 08:31:59Z antanas 

 Adding full bibliography for 4031771--4031772.cif.
;
_cod_original_cell_volume 1689.9(16)
_cod_database_code 4031772
_shelx_space_group_comment
; 
The symmetry employed for this shelxl refinement is uniquely defined 
by the following loop, which should always be used as a source of 
symmetry information in preference to the above space-group names. 
They are only intended as comments. 
;
_shelx_estimated_absorpt_t_min 0.233
_shelx_estimated_absorpt_t_max 0.783
_shelxl_version_number 2013-3

loop_
_space_group_symop_operation_xyz
'x, y, z'
'-x+1/2, y+1/2, -z+1/2'
'-x, -y, -z'
'x-1/2, -y-1/2, z-1/2'

loop_
_atom_site_label
_atom_site_type_symbol
_atom_site_fract_x
_atom_site_fract_y
_atom_site_fract_z
_atom_site_U_iso_or_equiv
_atom_site_adp_type
_atom_site_occupancy
_atom_site_site_symmetry_order
_atom_site_calc_flag
_atom_site_refinement_flags_posn
_atom_site_refinement_flags_adp
Br1 Br 0.38122(2) 0.63915(4) 1.19892(2) 0.03361(12) Uani 1 1 d . .
S1 S 0.26543(3) 0.22582(9) 0.93253(3) 0.01689(14) Uani 1 1 d . .
O1 O 0.10873(9) 0.1086(2) 0.95688(9) 0.0173(3) Uani 1 1 d . .
O2 O 0.33889(10) 0.3551(3) 0.93963(10) 0.0237(4) Uani 1 1 d . .
O3 O 0.27450(9) -0.0024(3) 0.95022(10) 0.0233(3) Uani 1 1 d . .
N1 N 0.21708(11) 0.3492(3) 0.99464(11) 0.0157(4) Uani 1 1 d . .
C1 C 0.10251(13) 0.3707(3) 1.05739(13) 0.0147(4) Uani 1 1 d . .
C2 C 0.03688(12) 0.2637(4) 1.07732(13) 0.0170(4) Uani 1 1 d . .
H2 H 0.0185 0.1242 1.0553 0.020 Uiso 1 1 calc R U
C3 C -0.00087(14) 0.3648(4) 1.12978(14) 0.0218(5) Uani 1 1 d . .
H3 H -0.0456 0.2942 1.1438 0.026 Uiso 1 1 calc R U
C4 C 0.02617(14) 0.5680(4) 1.16182(13) 0.0241(5) Uani 1 1 d . .
H4 H 0.0000 0.6353 1.1979 0.029 Uiso 1 1 calc R U
C5 C 0.09084(14) 0.6741(4) 1.14194(14) 0.0216(5) Uani 1 1 d . .
H5 H 0.1088 0.8135 1.1643 0.026 Uiso 1 1 calc R U
C6 C 0.12978(13) 0.5769(3) 1.08906(13) 0.0171(4) Uani 1 1 d . .
C7 C 0.19660(13) 0.6893(3) 1.06073(14) 0.0190(4) Uani 1 1 d . .
H7A H 0.2245 0.8007 1.1009 0.023 Uiso 1 1 calc R U
H7B H 0.1705 0.7648 1.0090 0.023 Uiso 1 1 calc R U
C8 C 0.26154(12) 0.5277(3) 1.04903(13) 0.0177(4) Uani 1 1 d . .
H8 H 0.2996 0.6047 1.0224 0.021 Uiso 1 1 calc R U
C9 C 0.14055(12) 0.2618(3) 0.99928(12) 0.0144(4) Uani 1 1 d . .
C10 C 0.31442(14) 0.4208(4) 1.12646(14) 0.0228(5) Uani 1 1 d . .
H10A H 0.3519 0.3105 1.1131 0.027 Uiso 1 1 calc R U
H10B H 0.2774 0.3453 1.1537 0.027 Uiso 1 1 calc R U
C11 C 0.19657(12) 0.2632(3) 0.83553(12) 0.0164(4) Uani 1 1 d . .
C12 C 0.14919(14) 0.0878(4) 0.79523(14) 0.0209(4) Uani 1 1 d . .
H12 H 0.1520 -0.0504 0.8208 0.025 Uiso 1 1 calc R U
C13 C 0.09809(15) 0.1185(4) 0.71746(15) 0.0257(5) Uani 1 1 d . .
H13 H 0.0661 -0.0006 0.6896 0.031 Uiso 1 1 calc R U
C14 C 0.09257(14) 0.3203(4) 0.67931(14) 0.0254(5) Uani 1 1 d . .
C15 C 0.13991(13) 0.4937(4) 0.72121(14) 0.0244(5) Uani 1 1 d . .
H15 H 0.1359 0.6329 0.6962 0.029 Uiso 1 1 calc R U
C16 C 0.19270(13) 0.4664(4) 0.79877(13) 0.0203(4) Uani 1 1 d . .
H16 H 0.2256 0.5846 0.8263 0.024 Uiso 1 1 calc R U
C17 C 0.03687(18) 0.3524(5) 0.59456(18) 0.0422(7) Uani 1 1 d . .
H17A H 0.0018 0.4818 0.5928 0.063 Uiso 1 1 calc R U
H17B H 0.0011 0.2237 0.5781 0.063 Uiso 1 1 calc R U
H17C H 0.0715 0.3725 0.5577 0.063 Uiso 1 1 calc R U

loop_
_atom_site_aniso_label
_atom_site_aniso_U_11
_atom_site_aniso_U_22
_atom_site_aniso_U_33
_atom_site_aniso_U_23
_atom_site_aniso_U_13
_atom_site_aniso_U_12
Br1 0.02864(17) 0.03672(19) 0.02722(18) -0.00350(10) -0.00543(12) -0.00698(10)
S1 0.0159(2) 0.0193(3) 0.0171(3) 0.00217(19) 0.0074(2) 0.00275(19)
O1 0.0189(7) 0.0139(7) 0.0200(8) -0.0002(6) 0.0069(6) 0.0000(5)
O2 0.0155(7) 0.0324(9) 0.0244(9) 0.0005(7) 0.0075(7) -0.0010(6)
O3 0.0249(8) 0.0210(8) 0.0264(8) 0.0061(7) 0.0114(7) 0.0091(6)
N1 0.0146(8) 0.0182(9) 0.0149(9) -0.0013(6) 0.0052(7) -0.0007(6)
C1 0.0163(9) 0.0143(10) 0.0133(10) 0.0028(7) 0.0037(8) 0.0045(7)
C2 0.0143(9) 0.0194(11) 0.0162(10) 0.0006(8) 0.0024(8) 0.0020(8)
C3 0.0183(10) 0.0300(12) 0.0187(11) 0.0056(9) 0.0078(9) 0.0051(8)
C4 0.0258(11) 0.0321(12) 0.0152(10) 0.0022(9) 0.0070(9) 0.0144(10)
C5 0.0269(11) 0.0173(10) 0.0196(11) -0.0007(8) 0.0048(9) 0.0066(8)
C6 0.0177(9) 0.0159(10) 0.0159(10) 0.0032(8) 0.0017(8) 0.0046(8)
C7 0.0204(10) 0.0139(10) 0.0216(11) 0.0029(8) 0.0044(9) -0.0004(8)
C8 0.0185(9) 0.0165(10) 0.0177(10) -0.0015(8) 0.0048(8) -0.0023(8)
C9 0.0145(9) 0.0131(9) 0.0154(10) 0.0042(8) 0.0039(8) 0.0029(7)
C10 0.0220(10) 0.0213(11) 0.0219(11) -0.0010(9) 0.0012(9) 0.0004(9)
C11 0.0157(9) 0.0200(11) 0.0155(10) 0.0009(8) 0.0077(8) 0.0016(8)
C12 0.0234(10) 0.0177(10) 0.0243(12) -0.0008(9) 0.0112(9) -0.0006(8)
C13 0.0233(11) 0.0310(13) 0.0245(12) -0.0094(9) 0.0095(10) -0.0038(9)
C14 0.0163(10) 0.0434(14) 0.0187(11) 0.0036(10) 0.0086(9) 0.0016(9)
C15 0.0225(10) 0.0287(12) 0.0238(12) 0.0113(9) 0.0093(9) 0.0021(9)
C16 0.0204(10) 0.0203(11) 0.0226(11) 0.0013(9) 0.0101(9) -0.0015(8)
C17 0.0277(14) 0.071(2) 0.0239(14) 0.0064(13) 0.0014(11) -0.0032(13)

loop_
_atom_type_symbol
_atom_type_description
_atom_type_scat_dispersion_real
_atom_type_scat_dispersion_imag
_atom_type_scat_source
C C 0.0033 0.0016 'International Tables Vol C Tables 4.2.6.8 and 6.1.1.4'
H H 0.0000 0.0000 'International Tables Vol C Tables 4.2.6.8 and 6.1.1.4'
N N 0.0061 0.0033 'International Tables Vol C Tables 4.2.6.8 and 6.1.1.4'
O O 0.0106 0.0060 'International Tables Vol C Tables 4.2.6.8 and 6.1.1.4'
S S 0.1246 0.1234 'International Tables Vol C Tables 4.2.6.8 and 6.1.1.4'
Br Br -0.2901 2.4595 'International Tables Vol C Tables 4.2.6.8 and 6.1.1.4'

loop_
_geom_angle_atom_site_label_1
_geom_angle_atom_site_label_2
_geom_angle_atom_site_label_3
_geom_angle
O3 S1 O2 119.07(10)
O3 S1 N1 109.98(9)
O2 S1 N1 104.35(10)
O3 S1 C11 109.39(10)
O2 S1 C11 108.68(10)
N1 S1 C11 104.31(10)
C9 N1 C8 122.59(17)
C9 N1 S1 117.96(14)
C8 N1 S1 119.04(14)
C2 C1 C6 121.05(19)
C2 C1 C9 117.94(18)
C6 C1 C9 120.98(19)
C3 C2 C1 118.9(2)
C4 C3 C2 120.4(2)
C5 C4 C3 120.7(2)
C4 C5 C6 120.1(2)
C5 C6 C1 118.8(2)
C5 C6 C7 122.9(2)
C1 C6 C7 118.27(19)
C6 C7 C8 111.45(18)
N1 C8 C7 108.37(17)
N1 C8 C10 107.29(17)
C7 C8 C10 114.72(18)
O1 C9 N1 120.47(18)
O1 C9 C1 123.77(18)
N1 C9 C1 115.75(18)
C8 C10 Br1 110.54(15)
C16 C11 C12 121.0(2)
C16 C11 S1 119.03(17)
C12 C11 S1 119.94(17)
C13 C12 C11 119.0(2)
C12 C13 C14 121.4(2)
C13 C14 C15 118.6(2)
C13 C14 C17 121.0(2)
C15 C14 C17 120.4(2)
C16 C15 C14 121.2(2)
C15 C16 C11 118.9(2)

loop_
_geom_bond_atom_site_label_1
_geom_bond_atom_site_label_2
_geom_bond_distance
Br1 C10 1.950(2)
S1 O3 1.4297(18)
S1 O2 1.4332(17)
S1 N1 1.6918(19)
S1 C11 1.756(2)
O1 C9 1.215(3)
N1 C9 1.406(3)
N1 C8 1.494(3)
C1 C2 1.399(3)
C1 C6 1.400(3)
C1 C9 1.488(3)
C2 C3 1.387(3)
C3 C4 1.384(3)
C4 C5 1.382(3)
C5 C6 1.395(3)
C6 C7 1.504(3)
C7 C8 1.521(3)
C8 C10 1.524(3)
C11 C16 1.390(3)
C11 C12 1.396(3)
C12 C13 1.384(4)
C13 C14 1.391(3)
C14 C15 1.396(4)
C14 C17 1.507(4)
C15 C16 1.388(3)
